data_7024867
loop_
_publ_author_name
'Fankel, Stefan'
'Helten, Holger'
'von Frantzius, Gerd'
'Schnakenburg, Gregor'
'Daniels, J\"org'
'Chu, Victoria'
'M\"uller, Christina'
'Streubel, Rainer'

_publ_section_title
;
 Novel access to azaphosphiridine complexes and first applications using
 Br\/onsted acid-induced ring expansion reactions.
;
_journal_issue 14
_journal_name_full 'Dalton transactions (Cambridge, England : 2003)'
_journal_page_first 3472
_journal_page_last 3481
_journal_paper_doi 10.1039/b922166b
_journal_volume 39
_journal_year 2010
_chemical_formula_moiety 'C18 H26 N O5 P S Si2 W'
_chemical_formula_sum 'C18 H26 N O5 P S Si2 W'
_chemical_formula_weight 639.46
_chemical_name_systematic
;
?
;
_space_group_IT_number 2
_symmetry_cell_setting triclinic
_symmetry_Int_Tables_number 2
_symmetry_space_group_name_Hall '-P 1'
_symmetry_space_group_name_H-M 'P -1'
_atom_sites_solution_hydrogens geom
_atom_sites_solution_primary direct
_atom_sites_solution_secondary difmap
_cell_angle_alpha 72.925(3)
_cell_angle_beta 75.155(3)
_cell_angle_gamma 77.227(3)
_cell_formula_units_Z 2
_cell_length_a 9.3006(4)
_cell_length_b 9.8061(4)
_cell_length_c 15.3241(6)
_cell_measurement_reflns_used 10736
_cell_measurement_temperature 123(2)
_cell_measurement_theta_max 29.58
_cell_measurement_theta_min 2.20
_cell_volume 1275.21(9)
_computing_cell_refinement 'STOE X-AREA'
_computing_data_collection 'STOE X-AREA'
_computing_data_reduction 'STOE X-RED'
_computing_molecular_graphics 'DIAMOND (Brandenburg, 1999)'
_computing_publication_material 'SHELXL97 (Sheldrick, 1997)'
_computing_structure_refinement 'SHELXL-97 (Sheldrick, 1997)'
_computing_structure_solution 'SHELXS-97 (Sheldrick, 1990)'
_diffrn_ambient_temperature 123(2)
_diffrn_detector 'image plate (34 cm diameter)'
_diffrn_detector_area_resol_mean 6.67
_diffrn_detector_type STOE
_diffrn_measured_fraction_theta_full 0.942
_diffrn_measured_fraction_theta_max 0.942
_diffrn_measurement_details ' 170 frames, detector distance = 100 mm'
_diffrn_measurement_device '2-circle goniometer'
_diffrn_measurement_device_type 'STOE IPDS 2T'
_diffrn_measurement_method 'rotation method'
_diffrn_radiation_collimation '0.5 mm diameter, monocapillary'
_diffrn_radiation_monochromator 'plane graphite'
_diffrn_radiation_polarisn_norm 0
_diffrn_radiation_type 'Mo K\a'
_diffrn_radiation_wavelength 0.71073
_diffrn_reflns_av_R_equivalents 0.0282
_diffrn_reflns_av_sigmaI/netI 0.0332
_diffrn_reflns_limit_h_max 12
_diffrn_reflns_limit_h_min -12
_diffrn_reflns_limit_k_max 11
_diffrn_reflns_limit_k_min -12
_diffrn_reflns_limit_l_max 20
_diffrn_reflns_limit_l_min -20
_diffrn_reflns_number 10310
_diffrn_reflns_theta_full 28.00
_diffrn_reflns_theta_max 28.00
_diffrn_reflns_theta_min 2.20
_diffrn_source 'sealed X-ray tube, 12 x 0.4 mm long-fine focus'
_diffrn_source_current 45
_diffrn_source_power 2.25
_diffrn_source_voltage 50
_exptl_absorpt_coefficient_mu 4.794
_exptl_absorpt_correction_T_max 0.6961
_exptl_absorpt_correction_T_min 0.4876
_exptl_absorpt_correction_type integration
_exptl_crystal_colour colourless
_exptl_crystal_density_diffrn 1.665
_exptl_crystal_density_method 'not measured'
_exptl_crystal_description prismatic
_exptl_crystal_F_000 628
_exptl_crystal_size_max 0.22
_exptl_crystal_size_mid 0.15
_exptl_crystal_size_min 0.13
_refine_diff_density_max 1.197
_refine_diff_density_min -1.250
_refine_diff_density_rms 0.152
_refine_ls_extinction_coef 0.0099(6)
_refine_ls_extinction_expression Fc^*^=kFc[1+0.001xFc^2^\l^3^/sin(2\q)]^-1/4^
_refine_ls_extinction_method SHELXL
_refine_ls_goodness_of_fit_ref 1.043
_refine_ls_hydrogen_treatment constr
_refine_ls_matrix_type full
_refine_ls_number_parameters 289
_refine_ls_number_reflns 5790
_refine_ls_number_restraints 8
_refine_ls_restrained_S_all 1.043
_refine_ls_R_factor_all 0.0358
_refine_ls_R_factor_gt 0.0323
_refine_ls_shift/su_max 0.016
_refine_ls_shift/su_mean 0.001
_refine_ls_structure_factor_coef Fsqd
_refine_ls_weighting_details 'calc w=1/[\s^2^(Fo^2^)+(0.0596P)^2^+0.0000P] where P=(Fo^2^+2Fc^2^)/3'
_refine_ls_weighting_scheme calc
_refine_ls_wR_factor_gt 0.0842
_refine_ls_wR_factor_ref 0.0851
_reflns_number_gt 5162
_reflns_number_total 5790
_reflns_threshold_expression >2sigma(I)
_cod_data_source_file b922166b.txt
_cod_data_source_block greg607
_cod_database_code 7024867

loop_
_symmetry_equiv_pos_as_xyz
'x, y, z'
'-x, -y, -z'

loop_
_atom_site_label
_atom_site_type_symbol
_atom_site_fract_x
_atom_site_fract_y
_atom_site_fract_z
_atom_site_U_iso_or_equiv
_atom_site_adp_type
_atom_site_occupancy
_atom_site_symmetry_multiplicity
_atom_site_calc_flag
_atom_site_refinement_flags
_atom_site_disorder_assembly
_atom_site_disorder_group
C1 C 0.3938(5) 0.7472(5) 0.7374(3) 0.0248(8) Uani 1 1 d . A .
H1A H 0.3434 0.7452 0.6875 0.030 Uiso 1 1 calc R . .
C2 C 0.3038(5) 0.8386(5) 0.7997(3) 0.0264(9) Uani 1 1 d D . .
C3 C 0.2203(18) 0.972(2) 0.7759(14) 0.027(3) Uani 0.849(7) 1 d P A 1
H3 H 0.2117 1.0217 0.7137 0.033 Uiso 0.849(7) 1 calc PR A 1
C3S C 0.285(4) 0.831(3) 0.8913(8) 0.0382(16) Uani 0.151(7) 1 d PDU A 2
H3S H 0.3403 0.7516 0.9283 0.046 Uiso 0.151(7) 1 calc PR A 2
C4 C 0.1463(6) 1.0275(6) 0.8563(4) 0.0425(12) Uani 1 1 d . . .
H4A H 0.0789 1.1161 0.8539 0.051 Uiso 1 1 calc R A 1
C5 C 0.1851(6) 0.9374(7) 0.9354(4) 0.0468(13) Uani 1 1 d D A .
H5A H 0.1514 0.9579 0.9948 0.056 Uiso 1 1 calc R B 1
C6 C 0.4413(5) 0.4767(5) 0.7628(4) 0.0322(10) Uani 1 1 d . A .
H6C H 0.5171 0.3933 0.7817 0.048 Uiso 1 1 calc R . .
H6B H 0.4441 0.4945 0.6960 0.048 Uiso 1 1 calc R . .
H6A H 0.3411 0.4571 0.7984 0.048 Uiso 1 1 calc R . .
C7 C 0.6789(5) 0.7708(5) 0.7835(3) 0.0250(8) Uani 1 1 d . . .
H7A H 0.5880 0.7842 0.8337 0.030 Uiso 1 1 calc R . .
C8 C 0.7404(8) 0.6283(7) 0.9771(4) 0.0474(14) Uani 1 1 d . . .
H8A H 0.6359 0.6106 0.9979 0.071 Uiso 1 1 calc R . .
H8B H 0.7460 0.7232 0.9839 0.071 Uiso 1 1 calc R . .
H8C H 0.8038 0.5533 1.0151 0.071 Uiso 1 1 calc R . .
C9 C 1.0096(6) 0.6497(7) 0.8143(5) 0.0481(14) Uani 1 1 d . . .
H9A H 1.0187 0.7438 0.8207 0.072 Uiso 1 1 calc R . .
H9B H 1.0460 0.6460 0.7490 0.072 Uiso 1 1 calc R . .
H9C H 1.0698 0.5730 0.8534 0.072 Uiso 1 1 calc R . .
C10 C 0.8009(6) 0.4401(5) 0.8421(4) 0.0375(11) Uani 1 1 d . . .
H10A H 0.8351 0.4362 0.7767 0.056 Uiso 1 1 calc R . .
H10B H 0.6971 0.4203 0.8644 0.056 Uiso 1 1 calc R . .
H10C H 0.8665 0.3676 0.8798 0.056 Uiso 1 1 calc R . .
C11 C 0.7527(6) 1.0144(6) 0.8403(4) 0.0399(11) Uani 1 1 d . . .
H11A H 0.8387 0.9505 0.8643 0.060 Uiso 1 1 calc R . .
H11B H 0.6614 1.0056 0.8894 0.060 Uiso 1 1 calc R . .
H11C H 0.7713 1.1146 0.8209 0.060 Uiso 1 1 calc R . .
C12 C 0.9013(5) 0.9820(5) 0.6449(4) 0.0312(9) Uani 1 1 d . . .
H12A H 0.8829 0.9711 0.5873 0.047 Uiso 1 1 calc R . .
H12B H 0.9843 0.9076 0.6647 0.047 Uiso 1 1 calc R . .
H12C H 0.9280 1.0778 0.6338 0.047 Uiso 1 1 calc R . .
C13 C 0.5622(5) 1.0867(5) 0.6956(4) 0.0342(10) Uani 1 1 d . . .
H13C H 0.5880 1.1841 0.6677 0.051 Uiso 1 1 calc R . .
H13B H 0.4762 1.0893 0.7480 0.051 Uiso 1 1 calc R . .
H13A H 0.5360 1.0522 0.6486 0.051 Uiso 1 1 calc R . .
C14 C 0.8196(5) 0.6606(5) 0.4162(3) 0.0307(9) Uani 1 1 d . A .
C15 C 0.6938(5) 0.9016(5) 0.4962(3) 0.0279(9) Uani 1 1 d . A .
C16 C 0.9400(5) 0.6887(5) 0.5646(3) 0.0277(9) Uani 1 1 d . A .
C17 C 0.7718(5) 0.4620(5) 0.5997(3) 0.0286(9) Uani 1 1 d . A .
C18 C 0.5250(5) 0.6661(5) 0.5258(3) 0.0287(9) Uani 1 1 d . A .
N N 0.4736(4) 0.6045(4) 0.7810(3) 0.0256(7) Uani 1 1 d . . .
O1 O 0.8683(5) 0.6489(4) 0.3434(3) 0.0451(9) Uani 1 1 d . . .
O2 O 0.6760(4) 1.0231(4) 0.4646(3) 0.0364(8) Uani 1 1 d . . .
O3 O 1.0572(4) 0.6884(4) 0.5717(3) 0.0392(8) Uani 1 1 d . . .
O4 O 0.7975(4) 0.3424(4) 0.6298(3) 0.0369(8) Uani 1 1 d . . .
O5 O 0.4160(4) 0.6541(4) 0.5126(3) 0.0380(8) Uani 1 1 d . . .
P P 0.60146(12) 0.71197(11) 0.70657(8) 0.0219(2) Uani 1 1 d . A .
S1 S 0.29978(18) 0.78500(19) 0.91694(11) 0.0374(5) Uani 0.849(7) 1 d PU A 1
S1S S 0.193(3) 0.993(3) 0.763(2) 0.023(3) Uani 0.151(7) 1 d P A 2
Si1 Si 0.72739(13) 0.96193(13) 0.73828(9) 0.0260(2) Uani 1 1 d . . .
Si2 Si 0.80834(14) 0.62389(14) 0.85205(9) 0.0297(3) Uani 1 1 d . . .
W W 0.729636(17) 0.682068(16) 0.547480(12) 0.02243(8) Uani 1 1 d . . .

loop_
_atom_site_aniso_label
_atom_site_aniso_U_11
_atom_site_aniso_U_22
_atom_site_aniso_U_33
_atom_site_aniso_U_23
_atom_site_aniso_U_13
_atom_site_aniso_U_12
C1 0.0201(18) 0.027(2) 0.026(2) -0.0074(17) -0.0035(16) -0.0025(15)
C2 0.0213(18) 0.033(2) 0.025(2) -0.0101(17) -0.0011(16) -0.0058(16)
C3 0.012(7) 0.040(7) 0.031(6) -0.013(5) -0.005(4) -0.001(5)
C3S 0.031(2) 0.052(2) 0.027(2) -0.010(2) -0.003(2) 0.000(2)
C4 0.026(2) 0.046(3) 0.056(4) -0.023(3) -0.001(2) 0.000(2)
C5 0.036(3) 0.070(4) 0.041(3) -0.034(3) 0.001(2) -0.006(3)
C6 0.032(2) 0.029(2) 0.037(3) -0.0108(19) -0.004(2) -0.0080(17)
C7 0.0232(19) 0.030(2) 0.022(2) -0.0077(16) -0.0032(16) -0.0047(15)
C8 0.067(4) 0.048(3) 0.030(3) -0.007(2) -0.023(3) -0.004(3)
C9 0.035(3) 0.050(3) 0.055(4) 0.004(3) -0.020(3) -0.009(2)
C10 0.045(3) 0.032(2) 0.033(3) -0.007(2) -0.011(2) 0.002(2)
C11 0.047(3) 0.042(3) 0.038(3) -0.017(2) -0.009(2) -0.012(2)
C12 0.030(2) 0.031(2) 0.034(3) -0.0118(19) -0.0029(19) -0.0064(17)
C13 0.030(2) 0.027(2) 0.046(3) -0.009(2) -0.010(2) -0.0019(17)
C14 0.034(2) 0.031(2) 0.026(2) -0.0120(18) -0.0033(19) 0.0009(18)
C15 0.031(2) 0.026(2) 0.026(2) -0.0071(17) -0.0055(18) -0.0024(16)
C16 0.0219(19) 0.028(2) 0.035(2) -0.0125(18) -0.0054(17) -0.0012(15)
C17 0.027(2) 0.0202(19) 0.035(3) -0.0046(17) -0.0076(19) 0.0001(15)
C18 0.029(2) 0.029(2) 0.033(2) -0.0110(18) -0.0110(19) -0.0031(16)
N 0.0235(16) 0.0238(17) 0.0277(19) -0.0052(14) -0.0022(14) -0.0051(13)
O1 0.054(2) 0.046(2) 0.030(2) -0.0124(17) -0.0039(17) 0.0009(17)
O2 0.045(2) 0.0266(16) 0.035(2) -0.0054(14) -0.0102(16) -0.0016(14)
O3 0.0277(17) 0.0404(19) 0.054(2) -0.0209(17) -0.0095(16) 0.0000(14)
O4 0.0380(18) 0.0293(17) 0.042(2) -0.0111(15) -0.0065(16) -0.0015(14)
O5 0.0379(19) 0.0369(18) 0.045(2) -0.0133(16) -0.0168(17) -0.0034(14)
P 0.0219(5) 0.0215(5) 0.0222(5) -0.0052(4) -0.0043(4) -0.0038(4)
S1 0.0309(8) 0.0516(10) 0.0259(8) -0.0108(7) -0.0030(6) -0.0006(7)
S1S 0.008(7) 0.029(6) 0.036(8) -0.015(5) -0.013(4) 0.008(4)
Si1 0.0257(5) 0.0260(5) 0.0289(6) -0.0092(5) -0.0064(5) -0.0051(4)
Si2 0.0296(6) 0.0319(6) 0.0278(6) -0.0031(5) -0.0105(5) -0.0054(5)
W 0.02287(10) 0.02156(10) 0.02258(11) -0.00752(6) -0.00371(6) -0.00137(6)

loop_
_atom_type_symbol
_atom_type_description
_atom_type_scat_dispersion_real
_atom_type_scat_dispersion_imag
_atom_type_scat_source
C C 0.0033 0.0016 'International Tables Vol C Tables 4.2.6.8 and 6.1.1.4'
H H 0.0000 0.0000 'International Tables Vol C Tables 4.2.6.8 and 6.1.1.4'
N N 0.0061 0.0033 'International Tables Vol C Tables 4.2.6.8 and 6.1.1.4'
O O 0.0106 0.0060 'International Tables Vol C Tables 4.2.6.8 and 6.1.1.4'
P P 0.1023 0.0942 'International Tables Vol C Tables 4.2.6.8 and 6.1.1.4'
S S 0.1246 0.1234 'International Tables Vol C Tables 4.2.6.8 and 6.1.1.4'
Si Si 0.0817 0.0704 'International Tables Vol C Tables 4.2.6.8 and 6.1.1.4'
W W -0.8490 6.8722 'International Tables Vol C Tables 4.2.6.8 and 6.1.1.4'

loop_
_exptl_crystal_face_index_h
_exptl_crystal_face_index_k
_exptl_crystal_face_index_l
_exptl_crystal_face_perp_dist
0 1 1 0.1030
0 0 -1 0.0060
0 -1 -1 0.0500
-1 0 0 0.0700
1 0 0 0.0700
1 1 1 0.1100
0 0 1 0.0700

loop_
_geom_angle_atom_site_label_1
_geom_angle_atom_site_label_2
_geom_angle_atom_site_label_3
_geom_angle
C2 C1 N 117.4(4)
C2 C1 P 125.4(3)
N C1 P 61.3(2)
C2 C1 H1A 114.1
N C1 H1A 114.1
P C1 H1A 114.1
C3S C2 C3 97.2(10)
C3S C2 C1 134.7(5)
C3 C2 C1 127.8(10)
C3S C2 S1S 102.0(12)
C3 C2 S1S 6.8(16)
C1 C2 S1S 123.3(11)
C3S C2 S1 14.3(7)
C3 C2 S1 111.2(9)
C1 C2 S1 120.9(3)
S1S C2 S1 115.7(11)
C2 C3 C4 112.1(13)
C2 C3 H3 124.0
C4 C3 H3 124.0
C2 C3S C5 122.9(7)
C2 C3S H3S 118.5
C5 C3S H3S 118.5
C5 C4 C3 111.4(7)
C5 C4 S1S 124.0(9)
C3 C4 S1S 13.7(9)
C5 C4 H4A 124.3
C3 C4 H4A 124.3
S1S C4 H4A 111.5
C4 C5 C3S 96.0(6)
C4 C5 S1 112.7(5)
C3S C5 S1 17.0(5)
C4 C5 H5A 123.6
C3S C5 H5A 140.2
S1 C5 H5A 123.6
N C6 H6C 109.5
N C6 H6B 109.5
H6C C6 H6B 109.5
N C6 H6A 109.5
H6C C6 H6A 109.5
H6B C6 H6A 109.5
P C7 Si2 114.7(2)
P C7 Si1 115.5(2)
Si2 C7 Si1 118.8(2)
P C7 H7A 101.2
Si2 C7 H7A 101.2
Si1 C7 H7A 101.2
Si2 C8 H8A 109.5
Si2 C8 H8B 109.5
H8A C8 H8B 109.5
Si2 C8 H8C 109.5
H8A C8 H8C 109.5
H8B C8 H8C 109.5
Si2 C9 H9A 109.5
Si2 C9 H9B 109.5
H9A C9 H9B 109.5
Si2 C9 H9C 109.5
H9A C9 H9C 109.5
H9B C9 H9C 109.5
Si2 C10 H10A 109.5
Si2 C10 H10B 109.5
H10A C10 H10B 109.5
Si2 C10 H10C 109.5
H10A C10 H10C 109.5
H10B C10 H10C 109.5
Si1 C11 H11A 109.5
Si1 C11 H11B 109.5
H11A C11 H11B 109.5
Si1 C11 H11C 109.5
H11A C11 H11C 109.5
H11B C11 H11C 109.5
Si1 C12 H12A 109.5
Si1 C12 H12B 109.5
H12A C12 H12B 109.5
Si1 C12 H12C 109.5
H12A C12 H12C 109.5
H12B C12 H12C 109.5
Si1 C13 H13C 109.5
Si1 C13 H13B 109.5
H13C C13 H13B 109.5
Si1 C13 H13A 109.5
H13C C13 H13A 109.5
H13B C13 H13A 109.5
O1 C14 W 179.5(4)
O2 C15 W 177.7(4)
O3 C16 W 177.1(4)
O4 C17 W 177.9(4)
O5 C18 W 177.8(4)
C6 N C1 117.2(4)
C6 N P 124.2(3)
C1 N P 69.7(2)
N P C7 104.1(2)
N P C1 48.96(18)
C7 P C1 109.7(2)
N P W 122.93(14)
C7 P W 126.57(15)
C1 P W 119.61(15)
C5 S1 C2 92.5(3)
C4 S1S C2 94.7(13)
C11 Si1 C12 108.8(2)
C11 Si1 C13 107.7(3)
C12 Si1 C13 110.0(2)
C11 Si1 C7 106.8(2)
C12 Si1 C7 114.9(2)
C13 Si1 C7 108.4(2)
C9 Si2 C8 109.3(3)
C9 Si2 C10 107.0(3)
C8 Si2 C10 108.4(3)
C9 Si2 C7 113.3(2)
C8 Si2 C7 106.8(2)
C10 Si2 C7 112.1(2)
C14 W C15 89.39(19)
C14 W C17 90.68(19)
C15 W C17 178.27(17)
C14 W C16 89.89(19)
C15 W C16 90.79(18)
C17 W C16 87.49(17)
C14 W C18 87.4(2)
C15 W C18 91.34(18)
C17 W C18 90.39(18)
C16 W C18 176.52(18)
C14 W P 176.08(13)
C15 W P 89.69(14)
C17 W P 90.34(14)
C16 W P 93.93(14)
C18 W P 88.84(14)

loop_
_geom_bond_atom_site_label_1
_geom_bond_atom_site_label_2
_geom_bond_distance
C1 C2 1.476(6)
C1 N 1.484(5)
C1 P 1.845(4)
C1 H1A 1.0000
C2 C3S 1.350(2)
C2 C3 1.362(15)
C2 S1S 1.67(2)
C2 S1 1.710(5)
C3 C4 1.44(2)
C3 H3 0.9500
C3S C5 1.440(2)
C3S H3S 0.9500
C4 C5 1.355(9)
C4 S1S 1.49(3)
C4 H4A 0.9500
C5 S1 1.685(6)
C5 H5A 0.9500
C6 N 1.467(6)
C6 H6C 0.9800
C6 H6B 0.9800
C6 H6A 0.9800
C7 P 1.805(4)
C7 Si2 1.903(4)
C7 Si1 1.910(4)
C7 H7A 1.0000
C8 Si2 1.868(6)
C8 H8A 0.9800
C8 H8B 0.9800
C8 H8C 0.9800
C9 Si2 1.863(6)
C9 H9A 0.9800
C9 H9B 0.9800
C9 H9C 0.9800
C10 Si2 1.870(5)
C10 H10A 0.9800
C10 H10B 0.9800
C10 H10C 0.9800
C11 Si1 1.865(5)
C11 H11A 0.9800
C11 H11B 0.9800
C11 H11C 0.9800
C12 Si1 1.869(5)
C12 H12A 0.9800
C12 H12B 0.9800
C12 H12C 0.9800
C13 Si1 1.871(5)
C13 H13C 0.9800
C13 H13B 0.9800
C13 H13A 0.9800
C14 O1 1.121(6)
C14 W 2.024(5)
C15 O2 1.138(6)
C15 W 2.046(4)
C16 O3 1.122(5)
C16 W 2.057(4)
C17 O4 1.123(6)
C17 W 2.055(4)
C18 O5 1.120(6)
C18 W 2.060(4)
N P 1.726(4)
P W 2.4953(12)

loop_
_geom_torsion_atom_site_label_1
_geom_torsion_atom_site_label_2
_geom_torsion_atom_site_label_3
_geom_torsion_atom_site_label_4
_geom_torsion
N C1 C2 C3S 8(3)
P C1 C2 C3S -65(3)
N C1 C2 C3 -179.2(11)
P C1 C2 C3 108.0(11)
N C1 C2 S1S -173.0(12)
P C1 C2 S1S 114.2(12)
N C1 C2 S1 3.1(5)
P C1 C2 S1 -69.7(5)
C3S C2 C3 C4 -6(2)
C1 C2 C3 C4 179.5(7)
S1S C2 C3 C4 130(18)
S1 C2 C3 C4 -2.6(15)
C3 C2 C3S C5 7(4)
C1 C2 C3S C5 -178.9(16)
S1S C2 C3S C5 2(4)
S1 C2 C3S C5 -162(11)
C2 C3 C4 C5 3.6(15)
C2 C3 C4 S1S -155(9)
C3 C4 C5 C3S 0(2)
S1S C4 C5 C3S 6(2)
C3 C4 C5 S1 -3.0(10)
S1S C4 C5 S1 3.1(15)
C2 C3S C5 C4 -5(4)
C2 C3S C5 S1 165(10)
C2 C1 N C6 123.7(4)
P C1 N C6 -119.0(4)
C2 C1 N P -117.4(4)
C6 N P C7 -146.2(4)
C1 N P C7 104.0(3)
C6 N P C1 109.8(4)
C6 N P W 7.3(4)
C1 N P W -102.5(2)
Si2 C7 P N 71.0(3)
Si1 C7 P N -145.2(2)
Si2 C7 P C1 122.0(2)
Si1 C7 P C1 -94.2(3)
Si2 C7 P W -81.2(3)
Si1 C7 P W 62.6(3)
C2 C1 P N 104.8(5)
C2 C1 P C7 13.0(4)
N C1 P C7 -91.8(3)
C2 C1 P W -145.7(3)
N C1 P W 109.5(2)
C4 C5 S1 C2 1.3(5)
C3S C5 S1 C2 -10(6)
C3S C2 S1 C5 12(8)
C3 C2 S1 C5 0.8(9)
C1 C2 S1 C5 178.9(4)
S1S C2 S1 C5 -4.7(11)
C5 C4 S1S C2 -5.6(19)
C3 C4 S1S C2 19(7)
C3S C2 S1S C4 2(3)
C3 C2 S1S C4 -44(16)
C1 C2 S1S C4 -177.6(7)
S1 C2 S1S C4 6.1(17)
P C7 Si1 C11 164.6(3)
Si2 C7 Si1 C11 -53.2(3)
P C7 Si1 C12 -74.6(3)
Si2 C7 Si1 C12 67.6(3)
P C7 Si1 C13 48.8(3)
Si2 C7 Si1 C13 -168.9(3)
P C7 Si2 C9 110.5(3)
Si1 C7 Si2 C9 -32.0(4)
P C7 Si2 C8 -129.1(3)
Si1 C7 Si2 C8 88.4(3)
P C7 Si2 C10 -10.6(3)
Si1 C7 Si2 C10 -153.1(3)
O1 C14 W C15 -75(48)
O1 C14 W C17 107(48)
O1 C14 W C16 -166(100)
O1 C14 W C18 16(48)
O1 C14 W P 2(50)
O2 C15 W C14 1(10)
O2 C15 W C17 93(12)
O2 C15 W C16 90(10)
O2 C15 W C18 -87(10)
O2 C15 W P -176(10)
O4 C17 W C14 120(13)
O4 C17 W C15 28(17)
O4 C17 W C16 31(13)
O4 C17 W C18 -152(13)
O4 C17 W P -63(13)
O3 C16 W C14 -34(9)
O3 C16 W C15 -123(9)
O3 C16 W C17 57(9)
O3 C16 W C18 4(11)
O3 C16 W P 147(9)
O5 C18 W C14 40(12)
O5 C18 W C15 129(12)
O5 C18 W C17 -51(12)
O5 C18 W C16 1(14)
O5 C18 W P -141(12)
N P W C14 60(2)
C7 P W C14 -152(2)
C1 P W C14 2(2)
N P W C15 136.85(19)
C7 P W C15 -75.8(2)
C1 P W C15 79.0(2)
N P W C17 -44.88(19)
C7 P W C17 102.5(2)
C1 P W C17 -102.8(2)
N P W C16 -132.38(19)
C7 P W C16 15.0(2)
C1 P W C16 169.7(2)
N P W C18 45.5(2)
C7 P W C18 -167.1(2)
C1 P W C18 -12.4(2)
